data_7236541
loop_
_publ_author_name
'Huang, Qing'
'Wei, Tao'
'Zhang, Mi'
'Dong, Long-Zhang'
'Zhang, A-Man'
'Li, Shun-Li'
'Liu, Wen-Jing'
'Liu, Jiang'
'Lan, Ya-Qian'

_publ_section_title
;
 A highly stable polyoxometalate-based metal--organic framework with
 \p--\p stacking for enhancing lithium ion battery performance
;
_journal_issue 18
_journal_name_full 'Journal of Materials Chemistry A'
_journal_page_first 8477
_journal_paper_doi 10.1039/C7TA00900C
_journal_volume 5
_journal_year 2017
_chemical_formula_moiety 'C32 H18 Mo12 N6 O48 P Zn4'
_chemical_formula_sum 'C32 H18 Mo12 N6 O48 P Zn4'
_chemical_formula_weight 2698.25
_space_group_crystal_system monoclinic
_space_group_IT_number 15
_space_group_name_Hall '-C 2yc'
_space_group_name_H-M_alt 'C 1 2/c 1'
_atom_sites_solution_hydrogens geom
_atom_sites_solution_primary dual
_audit_block_doi 10.5517/ccdc.csd.cc1n5jp1
_audit_creation_date 2016-12-08
_audit_creation_method
;
Olex2 1.2
(compiled 2016.11.30 svn.r3356 for OlexSys, GUI svn.r5269)
;
_audit_update_record
;
2016-12-27 deposited with the CCDC.
2017-04-06 downloaded from the CCDC.
;
_cell_angle_alpha 90
_cell_angle_beta 128.0100(10)
_cell_angle_gamma 90
_cell_formula_units_Z 8
_cell_length_a 54.438(2)
_cell_length_b 14.5003(6)
_cell_length_c 39.5817(17)
_cell_measurement_reflns_used 9546
_cell_measurement_temperature 296(2)
_cell_measurement_theta_max 28.882
_cell_measurement_theta_min 2.498
_cell_volume 24617.6(18)
_computing_cell_refinement 'SAINT v8.37A (Bruker, 2015)'
_computing_data_reduction 'SAINT v8.37A (Bruker, 2015)'
_computing_molecular_graphics 'Olex2 (Dolomanov et al., 2009)'
_computing_publication_material 'Olex2 (Dolomanov et al., 2009)'
_computing_structure_refinement 'ShelXL (Sheldrick, 2015)'
_computing_structure_solution 'ShelXT (Sheldrick, 2015)'
_diffrn_ambient_temperature 296.15
_diffrn_detector 'Bruker APEX2 area detector'
_diffrn_detector_area_resol_mean 7.9
_diffrn_detector_type 'CCD area detector'
_diffrn_measured_fraction_theta_full 0.998
_diffrn_measured_fraction_theta_max 0.997
_diffrn_measurement_device 'three-circle diffractometer'
_diffrn_measurement_method '\w and \f scans'
_diffrn_radiation_monochromator 'mirror optics'
_diffrn_radiation_probe x-ray
_diffrn_radiation_type MoK\a
_diffrn_radiation_wavelength 0.71073
_diffrn_reflns_av_R_equivalents 0.0314
_diffrn_reflns_av_unetI/netI 0.0238
_diffrn_reflns_Laue_measured_fraction_full 0.998
_diffrn_reflns_Laue_measured_fraction_max 0.997
_diffrn_reflns_limit_h_max 70
_diffrn_reflns_limit_h_min -70
_diffrn_reflns_limit_k_max 18
_diffrn_reflns_limit_k_min -18
_diffrn_reflns_limit_l_max 48
_diffrn_reflns_limit_l_min -51
_diffrn_reflns_number 202943
_diffrn_reflns_point_group_measured_fraction_full 0.998
_diffrn_reflns_point_group_measured_fraction_max 0.997
_diffrn_reflns_theta_full 25.242
_diffrn_reflns_theta_max 27.499
_diffrn_reflns_theta_min 1.482
_diffrn_source 'microfocus sealed X-ray tube'
_diffrn_source_type 'Incoatec I\ms'
_exptl_absorpt_coefficient_mu 2.012
_exptl_absorpt_correction_T_max 0.2302
_exptl_absorpt_correction_T_min 0.0971
_exptl_absorpt_correction_type multi-scan
_exptl_absorpt_process_details
;
SADABS-2016/2 (Bruker,2016/2) was used for absorption correction.
wR2(int) was 0.0644 before and 0.0496 after correction.
The Ratio of minimum to maximum transmission is 0.4218.
The \l/2 correction factor is Not present.
;
_exptl_crystal_colour 'dull dark black'
_exptl_crystal_colour_lustre dull
_exptl_crystal_colour_modifier dark
_exptl_crystal_colour_primary black
_exptl_crystal_density_diffrn 1.456
_exptl_crystal_description block
_exptl_crystal_F_000 10200
_exptl_crystal_size_max 0.56
_exptl_crystal_size_mid 0.216
_exptl_crystal_size_min 0.12
_refine_diff_density_max 2.175
_refine_diff_density_min -2.587
_refine_diff_density_rms 0.377
_refine_ls_extinction_method none
_refine_ls_goodness_of_fit_ref 1.137
_refine_ls_hydrogen_treatment constr
_refine_ls_matrix_type full
_refine_ls_number_parameters 928
_refine_ls_number_reflns 28198
_refine_ls_number_restraints 48
_refine_ls_restrained_S_all 1.138
_refine_ls_R_factor_all 0.1406
_refine_ls_R_factor_gt 0.1331
_refine_ls_shift/su_max 0.001
_refine_ls_shift/su_mean 0.000
_refine_ls_structure_factor_coef Fsqd
_refine_ls_weighting_details 'w=1/[\s^2^(Fo^2^)+(0.0287P)^2^+3531.5039P] where P=(Fo^2^+2Fc^2^)/3'
_refine_ls_weighting_scheme calc
_refine_ls_wR_factor_gt 0.2917
_refine_ls_wR_factor_ref 0.2970
_reflns_Friedel_coverage 0.000
_reflns_number_gt 25776
_reflns_number_total 28198
_reflns_threshold_expression 'I > 2\s(I)'
_cod_data_source_file c7ta00900c2.cif
_cod_data_source_block NNU-12
_cod_original_cell_volume 24617.9(18)
_cod_database_code 7236541
_shelx_space_group_comment
;
The symmetry employed for this shelxl refinement is uniquely defined
by the following loop, which should always be used as a source of
symmetry information in preference to the above space-group names.
They are only intended as comments.
;
_shelx_estimated_absorpt_t_max 0.794
_shelx_estimated_absorpt_t_min 0.399
_olex2_refinement_description
;
1. Others
 Fixed Uiso: H4(0.061) H15(0.052) H4A(0.06) H30(0.057) H28(0.053) H27(0.055)
 H31(0.06) H19(0.073) H7(0.058) H6(0.078) H3(0.064) H23(0.08) H1(0.048)
 H20(0.061) H22(0.082) H14(0.055) H11(0.074) H12(0.104)
 Fixed X: H4(0.1228) H15(0.1391) H4A(0.1091) H30(0.5542) H28(0.4803)
 H27(0.4481) H31(0.5221) H19(0.3187) H7(0.1271) H6(0.1245) H3(0.1113)
 H23(0.3366) H1(0.4852) H20(0.3719) H22(0.3896) H14(0.1345) H11(0.0802)
 H12(0.0767)
 Fixed Y: H4(1.4297) H15(1.2925) H4A(1.2629) H30(0.2944) H28(0.1246)
 H27(0.2483) H31(0.4233) H19(0.4303) H7(1.5472) H6(1.537) H3(1.2757)
 H23(0.6948) H1(0.5389) H20(0.4064) H22(0.6574) H14(1.169) H11(1.1673)
 H12(1.0453)
 Fixed Z: H4(0.3848) H15(0.4337) H4A(0.2541) H30(0.8874) H28(0.8329)
 H27(0.7958) H31(0.8593) H19(0.6703) H7(0.22) H6(0.2756) H3(0.1992) H23(0.7117)
 H1(0.8236) H20(0.7072) H22(0.7518) H14(0.4678) H11(0.3212) H12(0.3508)
;
_shelx_shelxl_version_number 2014/7
_olex2_submission_special_instructions 'No special instructions were received'

loop_
_space_group_symop_operation_xyz
'x, y, z'
'-x, y, -z+1/2'
'x+1/2, y+1/2, z'
'-x+1/2, y+1/2, -z+1/2'
'-x, -y, -z'
'x, -y, z-1/2'
'-x+1/2, -y+1/2, -z'
'x+1/2, -y+1/2, z-1/2'

loop_
_atom_site_label
_atom_site_type_symbol
_atom_site_fract_x
_atom_site_fract_y
_atom_site_fract_z
_atom_site_U_iso_or_equiv
_atom_site_adp_type
_atom_site_occupancy
_atom_site_site_symmetry_order
_atom_site_calc_flag
_atom_site_refinement_flags_posn
_atom_site_refinement_flags_adp
Mo11 Mo 0.17362(3) 0.48442(9) 0.48721(4) 0.0266(3) Uani 1 1 d . .
Mo7 Mo 0.19348(3) 0.71286(10) 0.50748(4) 0.0286(3) Uani 1 1 d . .
Mo1 Mo 0.15235(4) 0.85132(9) 0.59034(4) 0.0348(3) Uani 1 1 d . .
Mo4 Mo 0.07250(3) 0.68445(10) 0.42900(4) 0.0304(3) Uani 1 1 d . .
Mo2 Mo 0.08280(3) 0.79362(9) 0.51381(5) 0.0310(3) Uani 1 1 d . .
Mo12 Mo 0.16897(3) 0.37641(9) 0.55285(5) 0.0320(3) Uani 1 1 d . .
Mo8 Mo 0.11758(3) 0.64848(10) 0.42458(4) 0.0312(3) Uani 1 1 d . .
Mo3 Mo 0.20620(3) 0.79594(9) 0.57507(4) 0.0306(3) Uani 1 1 d . .
Mo9 Mo 0.18709(4) 0.50048(11) 0.63855(5) 0.0418(4) Uani 1 1 d . .
Mo5 Mo 0.20280(4) 0.67397(11) 0.65120(4) 0.0404(4) Uani 1 1 d . .
Mo6 Mo 0.06708(4) 0.56188(11) 0.50306(6) 0.0444(4) Uani 1 1 d . .
Zn1 Zn 0.12910(4) 0.86106(12) 0.48523(5) 0.0273(4) Uani 1 1 d . .
Mo10 Mo 0.10814(4) 0.43515(11) 0.55294(7) 0.0489(5) Uani 1 1 d . .
Zn3 Zn 0.22567(4) 0.55099(13) 0.59381(6) 0.0299(4) Uani 1 1 d . .
Zn4 Zn 0.09930(4) 0.44710(14) 0.45615(7) 0.0395(5) Uani 1 1 d . .
Zn2 Zn 0.12291(6) 0.65713(15) 0.60630(8) 0.0491(6) Uani 1 1 d . .
P1 P 0.14461(8) 0.6244(2) 0.53615(11) 0.0194(6) Uani 1 1 d . .
O4 O 0.1657(2) 0.6994(6) 0.5701(3) 0.0211(19) Uani 1 1 d . U
O2 O 0.1529(2) 0.6171(6) 0.5048(3) 0.0166(17) Uani 1 1 d . .
O27 O 0.2140(3) 0.5701(7) 0.6315(3) 0.032(2) Uani 1 1 d . .
O1 O 0.1097(2) 0.6531(6) 0.5094(3) 0.024(2) Uani 1 1 d . .
O3 O 0.1493(2) 0.5311(7) 0.5581(3) 0.025(2) Uani 1 1 d . .
O25 O 0.2174(2) 0.6748(7) 0.5674(3) 0.029(2) Uani 1 1 d . .
O36 O 0.1439(2) 0.4166(7) 0.4928(3) 0.025(2) Uani 1 1 d . .
O26 O 0.0908(2) 0.5701(8) 0.4296(4) 0.037(3) Uani 1 1 d . .
O37 O 0.1965(2) 0.4624(7) 0.5496(3) 0.027(2) Uani 1 1 d . .
O6 O 0.1200(2) 0.8528(7) 0.5269(3) 0.026(2) Uani 1 1 d . .
O14 O 0.1722(2) 0.8117(7) 0.5140(3) 0.029(2) Uani 1 1 d . .
O15 O 0.1085(2) 0.7549(7) 0.4450(3) 0.025(2) Uani 1 1 d . .
O8 O 0.1787(4) 0.7894(8) 0.6407(4) 0.049(3) Uani 1 1 d . .
O38 O 0.1869(3) 0.3944(10) 0.4741(4) 0.043(3) Uani 1 1 d . .
O28 O 0.0862(2) 0.4636(7) 0.4925(4) 0.041(3) Uani 1 1 d . .
O35 O 0.1930(3) 0.3985(8) 0.6098(4) 0.037(3) Uani 1 1 d . .
O39 O 0.1817(3) 0.2727(9) 0.5495(5) 0.051(3) Uani 1 1 d . .
O23 O 0.1587(3) 0.7053(8) 0.4487(3) 0.036(3) Uani 1 1 d . .
O33 O 0.2001(2) 0.5768(8) 0.4991(3) 0.030(2) Uani 1 1 d . .
O43 O 0.2692(3) 0.5230(10) 0.6276(4) 0.045(3) Uani 1 1 d . .
O19 O 0.1664(4) 0.6115(8) 0.6376(4) 0.048(4) Uani 1 1 d . .
O40 O 0.0475(2) 0.6014(8) 0.4405(4) 0.039(3) Uani 1 1 d . .
O34 O 0.1329(3) 0.3509(7) 0.5447(4) 0.041(3) Uani 1 1 d . .
O7 O 0.0667(2) 0.7851(7) 0.4589(4) 0.030(2) Uani 1 1 d . .
O9 O 0.1176(3) 0.7723(9) 0.5765(3) 0.043(3) Uani 1 1 d . .
O5 O 0.1799(2) 0.8825(7) 0.5822(4) 0.042(3) Uani 1 1 d . .
O24 O 0.0994(4) 0.6641(12) 0.3725(4) 0.069(5) Uani 1 1 d . .
O17 O 0.2274(2) 0.7509(7) 0.6368(3) 0.039(3) Uani 1 1 d . .
O12 O 0.0644(3) 0.8826(8) 0.5161(4) 0.046(3) Uani 1 1 d . .
O31 O 0.0862(4) 0.3607(10) 0.5551(7) 0.081(6) Uani 1 1 d . .
O20 O 0.0996(3) 0.5554(9) 0.5651(4) 0.043(3) Uani 1 1 d . U
O48 O 0.5700(3) 0.1389(10) 0.9122(6) 0.067(5) Uani 1 1 d . .
O10 O 0.0622(3) 0.6906(8) 0.5138(5) 0.052(4) Uani 1 1 d . .
O32 O 0.1403(3) 0.5285(9) 0.4353(4) 0.043(3) Uani 1 1 d . .
O30 O 0.1469(4) 0.4379(10) 0.6177(5) 0.066(5) Uani 1 1 d . .
N4 N 0.1200(4) 1.4055(11) 0.3628(5) 0.051(4) Uani 1 1 d . .
H4 H 0.1228 1.4297 0.3848 0.061 Uiso 1 1 calc R .
O21 O 0.0354(4) 0.5155(11) 0.4924(7) 0.081(6) Uani 1 1 d . .
O13 O 0.2353(3) 0.8666(8) 0.5867(4) 0.053(4) Uani 1 1 d . .
O22 O 0.2183(3) 0.7619(10) 0.5017(5) 0.055(4) Uani 1 1 d . .
O11 O 0.1455(4) 0.9525(8) 0.6042(4) 0.051(3) Uani 1 1 d . .
N6 N 0.1103(4) 1.3063(10) 0.3169(5) 0.047(4) Uani 1 1 d . .
C8 C 0.1148(4) 1.3869(12) 0.3071(5) 0.037(4) Uani 1 1 d . .
O46 O 0.1146(4) 1.3449(11) 0.1464(5) 0.068(5) Uani 1 1 d . .
O16 O 0.0435(3) 0.7099(9) 0.3771(4) 0.046(3) Uani 1 1 d . .
O29 O 0.2096(4) 0.4602(12) 0.6901(5) 0.077(5) Uani 1 1 d . .
O44 O 0.2782(3) 0.6570(11) 0.6605(5) 0.071(5) Uani 1 1 d . .
C15 C 0.1262(4) 1.2429(13) 0.4176(6) 0.044(4) Uani 1 1 d . U
H15 H 0.1391 1.2925 0.4337 0.052 Uiso 1 1 calc R .
O41 O 0.1310(4) 0.9841(8) 0.4699(5) 0.059(4) Uani 1 1 d . .
N5 N 0.1230(4) 1.4517(11) 0.3362(5) 0.044(4) Uani 1 1 d . .
C5 C 0.1159(4) 1.4006(13) 0.2720(5) 0.034(4) Uani 1 1 d . .
C4 C 0.1124(5) 1.3206(16) 0.2472(6) 0.050(5) Uani 1 1 d . .
H4A H 0.1091 1.2629 0.2541 0.060 Uiso 1 1 calc R .
C9 C 0.1123(5) 1.3179(12) 0.3512(6) 0.046(4) Uani 1 1 d . .
C10 C 0.1090(4) 1.2441(12) 0.3727(5) 0.039(4) Uani 1 1 d . .
N2 N 0.4285(3) 0.4186(10) 0.7722(5) 0.044(4) Uani 1 1 d . .
O47 O 0.5313(3) 0.0488(11) 0.8899(6) 0.091(7) Uani 1 1 d . .
C25 C 0.4592(3) 0.4272(11) 0.8014(5) 0.030(3) Uani 1 1 d . U
C26 C 0.4810(3) 0.3498(12) 0.8222(5) 0.034(4) Uani 1 1 d . .
C30 C 0.5327(4) 0.2871(12) 0.8708(6) 0.047(5) Uani 1 1 d . .
H30 H 0.5542 0.2944 0.8874 0.057 Uiso 1 1 calc R .
C28 C 0.4883(4) 0.1838(13) 0.8369(6) 0.044(4) Uani 1 1 d . .
H28 H 0.4803 0.1246 0.8329 0.053 Uiso 1 1 calc R .
C27 C 0.4695(4) 0.2579(13) 0.8156(6) 0.046(5) Uani 1 1 d . .
H27 H 0.4481 0.2483 0.7958 0.055 Uiso 1 1 calc R .
C29 C 0.5210(3) 0.2018(12) 0.8656(5) 0.039(4) Uani 1 1 d . .
C32 C 0.5417(4) 0.1250(14) 0.8899(6) 0.045(5) Uani 1 1 d . .
C31 C 0.5138(3) 0.3642(14) 0.8523(6) 0.050(5) Uani 1 1 d . .
H31 H 0.5221 0.4233 0.8593 0.060 Uiso 1 1 calc R .
C24 C 0.4180(4) 0.5045(13) 0.7651(5) 0.044(4) Uani 1 1 d . .
O18 O 0.2291(4) 0.6755(11) 0.7060(4) 0.071(5) Uani 1 1 d . .
C18 C 0.3213(4) 0.5672(14) 0.6835(5) 0.040(4) Uani 1 1 d . .
C19 C 0.3327(4) 0.4785(14) 0.6855(8) 0.061(6) Uani 1 1 d . .
H19 H 0.3187 0.4303 0.6703 0.073 Uiso 1 1 calc R .
C7 C 0.1233(5) 1.4902(14) 0.2267(5) 0.048(5) Uani 1 1 d . .
H7 H 0.1271 1.5472 0.2200 0.058 Uiso 1 1 calc R .
C6 C 0.1217(6) 1.4839(16) 0.2604(6) 0.065(7) Uani 1 1 d . .
H6 H 0.1245 1.5370 0.2756 0.078 Uiso 1 1 calc R .
C3 C 0.1139(5) 1.3281(15) 0.2147(6) 0.054(6) Uani 1 1 d . .
H3 H 0.1113 1.2757 0.1992 0.064 Uiso 1 1 calc R .
C13 C 0.1064(4) 1.0905(12) 0.4129(6) 0.051(5) Uani 1 1 d . .
C23 C 0.3429(5) 0.6362(16) 0.7104(7) 0.066(7) Uani 1 1 d . .
H23 H 0.3366 0.6948 0.7117 0.080 Uiso 1 1 calc R .
C16 C 0.1063(5) 1.0081(15) 0.4339(9) 0.062(7) Uani 1 1 d . .
N1 N 0.4665(3) 0.5173(10) 0.8078(5) 0.040(3) Uani 1 1 d . U
H1 H 0.4852 0.5389 0.8236 0.048 Uiso 1 1 calc R .
N3 N 0.4403(3) 0.5692(12) 0.7858(6) 0.051(4) Uani 1 1 d . U
C20 C 0.3646(4) 0.4618(12) 0.7098(7) 0.051(5) Uani 1 1 d . U
H20 H 0.3719 0.4064 0.7072 0.061 Uiso 1 1 calc R .
C22 C 0.3746(5) 0.6121(16) 0.7353(8) 0.068(7) Uani 1 1 d . .
H22 H 0.3896 0.6574 0.7518 0.082 Uiso 1 1 calc R .
C17 C 0.2873(4) 0.5824(15) 0.6573(7) 0.052(5) Uani 1 1 d . .
C21 C 0.3840(4) 0.5254(16) 0.7362(6) 0.055(5) Uani 1 1 d . .
C14 C 0.1244(5) 1.1680(12) 0.4385(7) 0.046(5) Uani 1 1 d . .
H14 H 0.1345 1.1690 0.4678 0.055 Uiso 1 1 calc R .
C11 C 0.0915(5) 1.1672(15) 0.3508(6) 0.061(6) Uani 1 1 d . .
H11 H 0.0802 1.1673 0.3212 0.074 Uiso 1 1 calc R .
O42 O 0.0836(4) 0.9564(13) 0.4170(8) 0.115(9) Uani 1 1 d . .
C2 C 0.1195(6) 1.4147(17) 0.2034(7) 0.063(6) Uani 1 1 d . .
O45 O 0.1298(4) 1.4920(12) 0.1624(5) 0.077(6) Uani 1 1 d . .
C1 C 0.1224(4) 1.4178(13) 0.1704(6) 0.040(4) Uani 1 1 d . U
C12 C 0.0893(6) 1.094(2) 0.3679(8) 0.086(9) Uani 1 1 d . .
H12 H 0.0767 1.0453 0.3508 0.104 Uiso 1 1 calc R .

loop_
_atom_site_aniso_label
_atom_site_aniso_U_11
_atom_site_aniso_U_22
_atom_site_aniso_U_33
_atom_site_aniso_U_23
_atom_site_aniso_U_13
_atom_site_aniso_U_12
Mo11 0.0224(6) 0.0314(7) 0.0237(6) -0.0070(5) 0.0131(5) 0.0033(5)
Mo7 0.0256(6) 0.0339(7) 0.0306(6) 0.0041(5) 0.0195(5) 0.0001(5)
Mo1 0.0547(9) 0.0218(6) 0.0280(6) 0.0005(5) 0.0256(7) 0.0089(6)
Mo4 0.0186(6) 0.0309(7) 0.0275(6) -0.0039(5) 0.0070(5) 0.0029(5)
Mo2 0.0377(7) 0.0270(6) 0.0413(7) 0.0086(6) 0.0309(6) 0.0108(5)
Mo12 0.0346(7) 0.0206(6) 0.0446(8) 0.0039(5) 0.0263(6) 0.0043(5)
Mo8 0.0277(6) 0.0409(8) 0.0185(6) -0.0033(5) 0.0110(5) 0.0042(5)
Mo3 0.0241(6) 0.0233(6) 0.0282(6) -0.0025(5) 0.0080(5) -0.0051(5)
Mo9 0.0669(10) 0.0330(8) 0.0437(8) 0.0211(6) 0.0432(8) 0.0252(7)
Mo5 0.0582(9) 0.0348(8) 0.0232(6) 0.0050(6) 0.0226(7) 0.0173(7)
Mo6 0.0415(8) 0.0297(7) 0.0852(12) 0.0106(8) 0.0506(9) 0.0054(6)
Zn1 0.0285(8) 0.0252(8) 0.0269(8) 0.0075(7) 0.0163(7) 0.0024(7)
Mo10 0.0607(10) 0.0257(7) 0.0943(14) 0.0176(8) 0.0647(11) 0.0089(7)
Zn3 0.0209(8) 0.0302(9) 0.0281(8) 0.0001(7) 0.0098(7) 0.0048(7)
Zn4 0.0251(9) 0.0298(10) 0.0501(12) -0.0149(9) 0.0164(9) -0.0048(7)
Zn2 0.0850(17) 0.0409(12) 0.0625(14) 0.0251(10) 0.0660(14) 0.0298(11)
P1 0.0276(17) 0.0187(16) 0.0211(15) -0.0010(13) 0.0197(14) -0.0007(13)
O4 0.022(4) 0.011(4) 0.017(4) -0.001(3) 0.005(3) 0.003(3)
O2 0.019(4) 0.020(4) 0.008(4) -0.006(3) 0.007(3) -0.005(3)
O27 0.034(6) 0.029(6) 0.018(5) 0.002(4) 0.008(4) 0.003(4)
O1 0.025(5) 0.017(4) 0.029(5) -0.005(4) 0.016(4) -0.007(4)
O3 0.031(5) 0.022(5) 0.022(5) 0.002(4) 0.016(4) 0.004(4)
O25 0.035(6) 0.025(5) 0.033(5) 0.005(4) 0.024(5) 0.007(4)
O36 0.012(4) 0.031(5) 0.022(5) 0.006(4) 0.006(4) 0.003(4)
O26 0.013(4) 0.041(6) 0.033(6) -0.020(5) 0.002(4) -0.010(4)
O37 0.026(5) 0.021(5) 0.029(5) -0.006(4) 0.014(4) 0.000(4)
O6 0.028(5) 0.027(5) 0.019(4) 0.005(4) 0.012(4) -0.002(4)
O14 0.031(5) 0.025(5) 0.029(5) 0.001(4) 0.018(5) -0.004(4)
O15 0.017(4) 0.030(5) 0.015(4) -0.003(4) 0.003(4) -0.003(4)
O8 0.082(10) 0.030(6) 0.047(7) -0.003(5) 0.046(8) 0.013(6)
O38 0.026(5) 0.069(9) 0.029(6) -0.014(6) 0.014(5) 0.007(6)
O28 0.025(5) 0.023(5) 0.064(8) -0.007(5) 0.022(6) 0.007(4)
O35 0.045(7) 0.036(6) 0.039(6) -0.002(5) 0.031(6) 0.007(5)
O39 0.063(9) 0.032(7) 0.060(8) 0.004(6) 0.038(7) 0.016(6)
O23 0.042(6) 0.049(7) 0.022(5) 0.017(5) 0.022(5) 0.016(5)
O33 0.031(5) 0.042(6) 0.039(6) 0.006(5) 0.031(5) 0.010(5)
O43 0.020(5) 0.060(8) 0.033(6) 0.004(6) 0.006(5) 0.012(5)
O19 0.102(11) 0.028(6) 0.039(6) 0.024(5) 0.057(8) 0.036(7)
O40 0.021(5) 0.036(6) 0.057(7) -0.011(6) 0.022(5) -0.005(5)
O34 0.043(7) 0.017(5) 0.072(9) 0.003(5) 0.040(7) 0.002(5)
O7 0.036(6) 0.022(5) 0.040(6) 0.000(4) 0.027(5) 0.000(4)
O9 0.060(8) 0.043(7) 0.025(5) 0.017(5) 0.026(6) 0.018(6)
O5 0.017(5) 0.023(5) 0.037(6) 0.001(5) -0.009(5) 0.000(4)
O24 0.081(11) 0.085(12) 0.020(6) 0.010(7) 0.021(7) 0.018(9)
O17 0.025(5) 0.023(5) 0.027(5) -0.002(4) -0.005(4) 0.001(4)
O12 0.068(9) 0.034(6) 0.060(8) 0.020(6) 0.051(8) 0.014(6)
O31 0.059(9) 0.047(9) 0.151(17) 0.053(10) 0.072(11) 0.025(7)
O20 0.045(6) 0.043(6) 0.058(6) 0.011(5) 0.040(5) 0.011(5)
O48 0.015(5) 0.045(8) 0.107(12) 0.039(8) 0.021(7) 0.012(5)
O10 0.062(8) 0.034(7) 0.110(12) -0.001(7) 0.078(9) 0.000(6)
O32 0.029(6) 0.054(8) 0.032(6) -0.020(6) 0.012(5) -0.005(5)
O30 0.105(12) 0.061(9) 0.089(11) 0.057(8) 0.088(11) 0.054(9)
N4 0.094(13) 0.045(9) 0.055(9) -0.008(7) 0.067(10) -0.016(9)
O21 0.085(12) 0.045(9) 0.162(18) 0.036(10) 0.100(14) 0.014(8)
O13 0.048(7) 0.028(6) 0.057(8) 0.010(6) 0.019(7) -0.010(6)
O22 0.046(7) 0.065(9) 0.082(10) 0.022(8) 0.054(8) 0.010(7)
O11 0.077(10) 0.027(6) 0.045(7) -0.005(5) 0.036(7) 0.010(6)
N6 0.088(12) 0.027(7) 0.041(8) -0.005(6) 0.047(9) 0.003(8)
C8 0.053(10) 0.044(10) 0.033(8) 0.000(7) 0.036(8) 0.007(8)
O46 0.118(13) 0.074(10) 0.068(9) -0.045(8) 0.085(10) -0.055(10)
O16 0.040(7) 0.046(7) 0.031(6) -0.013(5) 0.011(5) -0.002(6)
O29 0.106(14) 0.079(12) 0.072(11) 0.043(9) 0.068(11) 0.046(10)
O44 0.018(6) 0.065(10) 0.073(10) 0.006(8) -0.001(6) 0.009(6)
C15 0.048(7) 0.048(8) 0.051(8) 0.018(6) 0.038(6) -0.004(6)
O41 0.103(12) 0.023(6) 0.079(10) 0.020(7) 0.070(10) 0.005(7)
N5 0.072(11) 0.038(8) 0.037(8) 0.002(6) 0.041(8) 0.003(8)
C5 0.032(8) 0.054(10) 0.020(7) -0.008(7) 0.018(6) -0.011(7)
C4 0.051(11) 0.069(13) 0.043(10) 0.006(9) 0.034(9) -0.010(10)
C9 0.052(11) 0.031(9) 0.036(9) 0.006(7) 0.018(8) 0.000(8)
C10 0.037(9) 0.038(9) 0.019(7) -0.002(6) 0.006(7) 0.010(7)
N2 0.007(5) 0.032(7) 0.053(9) 0.018(6) -0.001(6) 0.004(5)
O47 0.033(7) 0.043(9) 0.117(15) 0.037(9) 0.006(9) 0.015(7)
C25 0.018(4) 0.029(5) 0.029(5) 0.002(4) 0.008(4) 0.006(4)
C26 0.008(6) 0.042(9) 0.035(8) 0.012(7) 0.004(6) 0.009(6)
C30 0.037(9) 0.026(8) 0.052(11) 0.015(8) 0.014(8) -0.002(7)
C28 0.036(9) 0.038(9) 0.036(9) 0.003(7) 0.011(8) -0.009(7)
C27 0.020(7) 0.047(10) 0.040(9) 0.009(8) 0.002(7) 0.001(7)
C29 0.014(6) 0.039(9) 0.038(9) 0.017(7) 0.004(6) 0.014(6)
C32 0.027(8) 0.056(12) 0.057(11) 0.021(9) 0.029(8) 0.021(8)
C31 0.007(6) 0.054(11) 0.057(11) 0.010(9) 0.004(7) -0.006(7)
C24 0.026(8) 0.047(10) 0.028(8) 0.013(7) 0.001(7) 0.012(7)
O18 0.090(12) 0.055(9) 0.027(7) 0.005(6) 0.016(7) 0.031(8)
C18 0.021(7) 0.057(11) 0.028(8) 0.006(8) 0.007(6) 0.014(7)
C19 0.028(9) 0.037(10) 0.080(15) -0.015(10) 0.014(10) 0.004(8)
C7 0.086(14) 0.055(11) 0.034(9) 0.002(8) 0.052(10) -0.004(10)
C6 0.113(19) 0.068(14) 0.045(11) -0.037(10) 0.065(13) -0.052(14)
C3 0.077(14) 0.058(12) 0.030(9) -0.018(8) 0.034(10) -0.032(11)
C13 0.042(10) 0.026(9) 0.049(11) 0.006(8) 0.011(9) 0.003(7)
C23 0.039(11) 0.046(12) 0.064(14) -0.021(10) 0.006(10) -0.011(9)
C16 0.066(13) 0.047(12) 0.104(18) 0.048(13) 0.068(14) 0.030(11)
N1 0.025(4) 0.034(5) 0.045(5) -0.001(4) 0.014(4) -0.001(4)
N3 0.022(6) 0.050(7) 0.059(8) -0.003(6) 0.014(5) 0.013(5)
C20 0.037(7) 0.028(7) 0.068(9) 0.001(6) 0.023(6) 0.016(6)
C22 0.043(11) 0.052(13) 0.078(16) 0.004(12) 0.021(11) 0.021(10)
C17 0.022(8) 0.054(12) 0.068(13) -0.014(10) 0.022(9) 0.005(8)
C21 0.027(9) 0.071(14) 0.029(9) 0.003(9) -0.002(7) 0.001(9)
C14 0.073(13) 0.029(9) 0.063(12) 0.018(8) 0.057(11) 0.006(8)
C11 0.065(14) 0.053(12) 0.029(9) -0.016(9) 0.011(9) -0.028(11)
O42 0.048(10) 0.064(12) 0.18(2) 0.042(13) 0.043(13) -0.007(9)
C2 0.089(16) 0.079(16) 0.065(13) -0.027(12) 0.069(14) -0.027(13)
O45 0.121(14) 0.080(11) 0.082(11) -0.056(9) 0.089(11) -0.073(11)
C1 0.041(5) 0.052(6) 0.043(5) -0.008(4) 0.035(4) -0.005(4)
C12 0.056(14) 0.13(3) 0.042(12) 0.011(14) 0.012(11) -0.024(16)

loop_
_atom_type_symbol
_atom_type_description
_atom_type_scat_dispersion_real
_atom_type_scat_dispersion_imag
_atom_type_scat_source
C C 0.0033 0.0016 'International Tables Vol C Tables 4.2.6.8 and 6.1.1.4'
H H 0.0000 0.0000 'International Tables Vol C Tables 4.2.6.8 and 6.1.1.4'
Mo Mo -1.6832 0.6857 'International Tables Vol C Tables 4.2.6.8 and 6.1.1.4'
N N 0.0061 0.0033 'International Tables Vol C Tables 4.2.6.8 and 6.1.1.4'
O O 0.0106 0.0060 'International Tables Vol C Tables 4.2.6.8 and 6.1.1.4'
P P 0.1023 0.0942 'International Tables Vol C Tables 4.2.6.8 and 6.1.1.4'
Zn Zn 0.2839 1.4301 'International Tables Vol C Tables 4.2.6.8 and 6.1.1.4'

loop_
_geom_angle_atom_site_label_1
_geom_angle_atom_site_label_2
_geom_angle_atom_site_label_3
_geom_angle
_geom_angle_site_symmetry_1
_geom_angle_site_symmetry_3
O36 Mo11 Mo12 36.5(3) . .
O37 Mo11 Mo12 37.8(3) . .
O37 Mo11 O36 73.5(4) . .
O38 Mo11 Mo12 97.7(5) . .
O38 Mo11 O36 100.2(6) . .
O38 Mo11 O37 101.3(5) . .
O38 Mo11 O33 103.0(5) . .
O38 Mo11 O32 103.7(5) . .
O33 Mo11 Mo12 127.3(3) . .
O33 Mo11 O36 153.9(4) . .
O33 Mo11 O37 90.3(4) . .
O33 Mo11 O32 96.6(5) . .
O32 Mo11 Mo12 124.7(4) . .
O32 Mo11 O36 89.2(5) . .
O32 Mo11 O37 151.7(5) . .
O25 Mo7 Mo3 47.8(3) . .
O25 Mo7 O14 93.0(4) . .
O25 Mo7 O33 82.7(4) . .
O14 Mo7 Mo3 48.1(3) . .
O14 Mo7 O33 153.5(4) . .
O23 Mo7 Mo3 136.0(3) . .
O23 Mo7 O25 152.8(5) . .
O23 Mo7 O14 88.8(5) . .
O23 Mo7 O33 83.7(5) . .
O33 Mo7 Mo3 129.9(3) . .
O22 Mo7 Mo3 102.7(6) . .
O22 Mo7 O25 107.3(6) . .
O22 Mo7 O14 107.6(6) . .
O22 Mo7 O23 97.9(6) . .
O22 Mo7 O33 98.6(6) . .
O6 Mo1 Mo2 36.0(3) . .
O8 Mo1 Mo2 125.9(5) . .
O8 Mo1 O6 151.0(5) . .
O8 Mo1 O9 89.5(6) . .
O9 Mo1 Mo2 37.7(3) . .
O9 Mo1 O6 72.8(4) . .
O5 Mo1 Mo2 122.6(4) . .
O5 Mo1 O6 87.7(5) . .
O5 Mo1 O8 98.0(6) . .
O5 Mo1 O9 150.2(5) . .
O11 Mo1 Mo2 99.6(5) . .
O11 Mo1 O6 101.5(6) . .
O11 Mo1 O8 104.9(6) . .
O11 Mo1 O9 103.3(6) . .
O11 Mo1 O5 102.5(6) . .
O26 Mo4 Mo8 48.1(4) . .
O26 Mo4 O15 92.3(4) . .
O26 Mo4 O40 84.3(5) . .
O26 Mo4 O7 151.5(5) . .
O15 Mo4 Mo8 47.7(3) . .
O15 Mo4 O40 154.9(4) . .
O15 Mo4 O7 85.3(4) . .
O40 Mo4 Mo8 132.1(3) . .
O7 Mo4 Mo8 132.3(3) . .
O7 Mo4 O40 86.0(4) . .
O16 Mo4 Mo8 100.0(5) . .
O16 Mo4 O26 107.0(5) . .
O16 Mo4 O15 106.4(6) . .
O16 Mo4 O40 98.4(6) . .
O16 Mo4 O7 100.9(5) . .
O6 Mo2 Mo1 36.8(3) . .
O6 Mo2 O9 72.8(5) . .
O7 Mo2 Mo1 125.8(3) . .
O7 Mo2 O6 90.3(4) . .
O7 Mo2 O9 151.3(5) . .
O7 Mo2 O10 95.8(6) . .
O9 Mo2 Mo1 36.9(4) . .
O12 Mo2 Mo1 98.5(5) . .
O12 Mo2 O6 101.9(6) . .
O12 Mo2 O7 105.1(6) . .
O12 Mo2 O9 101.2(6) . .
O12 Mo2 O10 103.7(5) . .
O10 Mo2 Mo1 125.0(5) . .
O10 Mo2 O6 151.2(5) . .
O10 Mo2 O9 89.3(6) . .
O36 Mo12 Mo11 37.7(3) . .
O36 Mo12 O37 74.2(4) . .
O37 Mo12 Mo11 37.3(3) . .
O35 Mo12 Mo11 124.9(4) . .
O35 Mo12 O36 152.5(5) . .
O35 Mo12 O37 88.5(5) . .
O35 Mo12 O34 97.4(6) . .
O39 Mo12 Mo11 97.6(5) . .
O39 Mo12 O36 100.5(6) . .
O39 Mo12 O37 101.0(6) . .
O39 Mo12 O35 103.8(6) . .
O39 Mo12 O34 104.6(6) . .
O34 Mo12 Mo11 125.2(4) . .
O34 Mo12 O36 88.7(5) . .
O34 Mo12 O37 151.4(5) . .
O26 Mo8 Mo4 47.1(3) . .
O26 Mo8 O23 151.8(4) . .
O26 Mo8 O32 82.9(5) . .
O15 Mo8 Mo4 47.5(3) . .
O15 Mo8 O26 91.2(4) . .
O15 Mo8 O23 88.4(4) . .
O15 Mo8 O32 151.1(4) . .
O23 Mo8 Mo4 135.1(3) . .
O23 Mo8 O32 84.0(5) . .
O24 Mo8 Mo4 100.8(6) . .
O24 Mo8 O26 107.0(7) . .
O24 Mo8 O15 107.3(7) . .
O24 Mo8 O23 100.0(7) . .
O24 Mo8 O32 101.5(7) . .
O32 Mo8 Mo4 129.4(4) . .
O4 Mo3 Mo7 89.8(2) . .
O25 Mo3 Mo7 48.2(3) . .
O25 Mo3 O4 80.2(4) . .
O25 Mo3 O14 93.5(4) . .
O25 Mo3 O5 152.6(5) . .
O25 Mo3 O17 84.2(4) . .
O14 Mo3 Mo7 48.2(3) . .
O14 Mo3 O4 81.4(4) . .
O14 Mo3 O5 83.6(4) . .
O14 Mo3 O17 156.3(4) . .
O5 Mo3 Mo7 131.1(3) . .
O5 Mo3 O4 72.4(4) . .
O5 Mo3 O17 87.6(5) . .
O17 Mo3 Mo7 132.1(3) . .
O17 Mo3 O4 74.9(4) . .
O13 Mo3 Mo7 99.9(5) . .
O13 Mo3 O4 170.2(6) . .
O13 Mo3 O25 104.9(6) . .
O13 Mo3 O14 106.4(5) . .
O13 Mo3 O5 102.0(6) . .
O13 Mo3 O17 97.0(6) . .
O27 Mo9 Mo5 48.4(3) . .
O27 Mo9 O35 84.4(5) . .
O27 Mo9 O19 92.7(5) . .
O27 Mo9 O30 154.5(5) . .
O35 Mo9 Mo5 132.2(4) . .
O35 Mo9 O30 87.1(6) . .
O19 Mo9 Mo5 47.6(5) . .
O19 Mo9 O35 152.7(5) . .
O19 Mo9 O30 83.9(6) . .
O30 Mo9 Mo5 131.2(4) . .
O29 Mo9 Mo5 101.0(7) . .
O29 Mo9 O27 107.4(7) . .
O29 Mo9 O35 100.2(7) . .
O29 Mo9 O19 106.6(6) . .
O29 Mo9 O30 97.8(8) . .
O27 Mo5 Mo9 47.6(3) . .
O27 Mo5 O8 152.1(5) . .
O27 Mo5 O17 83.8(5) . .
O8 Mo5 Mo9 132.1(4) . .
O8 Mo5 O17 86.8(5) . .
O19 Mo5 Mo9 48.3(3) . .
O19 Mo5 O27 92.7(5) . .
O19 Mo5 O8 84.5(5) . .
O19 Mo5 O17 154.4(4) . .
O17 Mo5 Mo9 131.2(3) . .
O18 Mo5 Mo9 100.1(6) . .
O18 Mo5 O27 107.0(6) . .
O18 Mo5 O8 100.5(6) . .
O18 Mo5 O19 105.8(8) . .
O18 Mo5 O17 99.5(7) . .
O28 Mo6 Mo10 47.9(4) . .
O28 Mo6 O40 84.1(5) . .
O28 Mo6 O10 153.9(5) . .
O40 Mo6 Mo10 131.6(3) . .
O20 Mo6 Mo10 47.6(4) . .
O20 Mo6 O28 92.5(5) . .
O20 Mo6 O40 155.6(5) . .
O20 Mo6 O10 85.0(6) . .
O10 Mo6 Mo10 132.1(5) . .
O10 Mo6 O40 87.6(6) . .
O21 Mo6 Mo10 100.4(6) . .
O21 Mo6 O28 105.0(7) . .
O21 Mo6 O40 96.8(8) . .
O21 Mo6 O20 107.4(8) . .
O21 Mo6 O10 100.5(7) . .
O6 Zn1 O14 107.9(4) . .
O15 Zn1 O6 108.0(4) . .
O15 Zn1 O14 93.7(4) . .
O41 Zn1 O6 114.0(5) . .
O41 Zn1 O14 104.0(6) . .
O41 Zn1 O15 125.7(6) . .
O28 Mo10 Mo6 48.0(3) . .
O28 Mo10 O34 84.0(5) . .
O28 Mo10 O30 153.5(5) . .
O34 Mo10 Mo6 131.2(4) . .
O34 Mo10 O30 86.5(5) . .
O31 Mo10 Mo6 100.9(5) . .
O31 Mo10 O28 106.6(8) . .
O31 Mo10 O34 101.0(7) . .
O31 Mo10 O20 106.5(7) . .
O31 Mo10 O30 99.5(8) . .
O20 Mo10 Mo6 48.1(4) . .
O20 Mo10 O28 93.1(5) . .
O20 Mo10 O34 151.9(5) . .
O20 Mo10 O30 83.9(6) . .
O30 Mo10 Mo6 131.4(4) . .
O27 Zn3 O25 101.4(4) . .
O37 Zn3 O27 107.9(5) . .
O37 Zn3 O25 109.1(4) . .
O43 Zn3 O27 109.8(5) . .
O43 Zn3 O25 109.9(5) . .
O43 Zn3 O37 117.5(5) . .
O36 Zn4 O26 112.0(4) . .
O36 Zn4 O28 109.0(5) . .
O26 Zn4 O28 101.9(5) . .
O48 Zn4 O36 118.7(5) 8_455 .
O48 Zn4 O26 108.1(6) 8_455 .
O48 Zn4 O28 105.5(6) 8_455 .
O9 Zn2 O19 109.6(5) . .
O9 Zn2 O20 110.9(5) . .
O20 Zn2 O19 100.3(5) . .
O46 Zn2 O19 106.1(6) 6_576 .
O46 Zn2 O9 119.6(6) 6_576 .
O46 Zn2 O20 108.5(7) 6_576 .
O4 P1 O2 108.4(5) . .
O4 P1 O1 110.1(5) . .
O1 P1 O2 107.8(5) . .
O3 P1 O4 110.5(5) . .
O3 P1 O2 110.9(5) . .
O3 P1 O1 109.1(6) . .
P1 O4 Mo3 127.1(5) . .
Mo9 O27 Mo5 84.0(5) . .
Mo9 O27 Zn3 131.4(6) . .
Mo5 O27 Zn3 137.3(6) . .
Mo7 O25 Zn3 131.3(6) . .
Mo3 O25 Mo7 84.0(4) . .
Mo3 O25 Zn3 136.6(5) . .
Mo12 O36 Mo11 105.8(4) . .
Mo12 O36 Zn4 125.6(5) . .
Zn4 O36 Mo11 121.2(5) . .
Mo4 O26 Mo8 84.8(5) . .
Mo4 O26 Zn4 137.3(7) . .
Mo8 O26 Zn4 129.3(6) . .
Mo11 O37 Mo12 104.9(4) . .
Zn3 O37 Mo11 123.3(5) . .
Zn3 O37 Mo12 125.3(5) . .
Mo1 O6 Zn1 124.5(5) . .
Mo2 O6 Mo1 107.3(4) . .
Mo2 O6 Zn1 123.5(5) . .
Mo7 O14 Zn1 140.1(6) . .
Mo3 O14 Mo7 83.7(4) . .
Mo3 O14 Zn1 129.1(6) . .
Mo4 O15 Mo8 84.8(4) . .
Mo4 O15 Zn1 128.9(5) . .
Mo8 O15 Zn1 141.6(5) . .
Mo1 O8 Mo5 127.8(6) . .
Mo6 O28 Zn4 136.3(7) . .
Mo10 O28 Mo6 84.1(5) . .
Mo10 O28 Zn4 130.1(5) . .
Mo12 O35 Mo9 126.3(6) . .
Mo7 O23 Mo8 126.2(5) . .
Mo11 O33 Mo7 124.0(5) . .
C17 O43 Zn3 114.7(11) . .
Mo9 O19 Zn2 137.5(8) . .
Mo5 O19 Mo9 84.2(5) . .
Mo5 O19 Zn2 129.8(6) . .
Mo4 O40 Mo6 119.8(5) . .
Mo12 O34 Mo10 127.7(6) . .
Mo2 O7 Mo4 129.0(6) . .
Mo1 O9 Mo2 105.4(5) . .
Zn2 O9 Mo1 124.5(6) . .
Zn2 O9 Mo2 123.4(7) . .
Mo1 O5 Mo3 127.5(6) . .
Mo3 O17 Mo5 120.8(5) . .
Mo6 O20 Zn2 128.8(7) . .
Mo10 O20 Mo6 84.4(5) . .
Mo10 O20 Zn2 138.4(7) . .
C32 O48 Zn4 121.0(13) . 8_556
Mo2 O10 Mo6 126.6(5) . .
Mo11 O32 Mo8 126.4(6) . .
Mo9 O30 Mo10 122.2(6) . .
C9 N4 N5 111.7(15) . .
C8 N6 C9 106.4(14) . .
N6 C8 N5 113.6(14) . .
N6 C8 C5 122.6(15) . .
N5 C8 C5 123.0(16) . .
C1 O46 Zn2 118.9(11) . 6_575
C14 C15 C10 121.2(19) . .
C16 O41 Zn1 112.8(14) . .
C8 N5 N4 100.9(14) . .
C8 C5 C4 118.3(16) . .
C6 C5 C8 126.1(16) . .
C6 C5 C4 115.5(14) . .
C3 C4 C5 121.4(19) . .
N4 C9 C10 129.1(17) . .
N6 C9 N4 107.0(16) . .
N6 C9 C10 123.8(17) . .
C15 C10 C9 121.6(16) . .
C11 C10 C15 116.7(18) . .
C11 C10 C9 121.3(16) . .
C25 N2 C24 104.1(14) . .
N2 C25 C26 124.6(15) . .
N2 C25 N1 108.9(13) . .
N1 C25 C26 126.6(14) . .
C27 C26 C25 119.9(13) . .
C31 C26 C25 121.5(16) . .
C31 C26 C27 118.4(15) . .
C29 C30 C31 122.0(16) . .
C27 C28 C29 116.2(16) . .
C28 C27 C26 123.0(15) . .
C30 C29 C28 122.1(15) . .
C30 C29 C32 120.1(15) . .
C28 C29 C32 117.8(17) . .
O48 C32 O47 120.9(17) . .
O48 C32 C29 117.9(18) . .
O47 C32 C29 121.1(16) . .
C30 C31 C26 117.7(17) . .
N2 C24 N3 114.7(14) . .
N2 C24 C21 121.6(17) . .
N3 C24 C21 123.7(17) . .
C19 C18 C17 119.5(17) . .
C23 C18 C19 118.3(16) . .
C23 C18 C17 121.8(18) . .
C20 C19 C18 121.0(18) . .
C2 C7 C6 121.5(19) . .
C7 C6 C5 122.2(18) . .
C4 C3 C2 121.5(19) . .
C14 C13 C16 119(2) . .
C12 C13 C16 121(2) . .
C12 C13 C14 120(2) . .
C18 C23 C22 117(2) . .
O41 C16 C13 120(2) . .
O42 C16 O41 117.3(18) . .
O42 C16 C13 123(2) . .
C25 N1 N3 110.2(14) . .
C24 N3 N1 101.7(15) . .
C21 C20 C19 118.8(18) . .
C21 C22 C23 122(2) . .
O43 C17 C18 117.6(16) . .
O44 C17 O43 123.3(17) . .
O44 C17 C18 118.1(18) . .
C20 C21 C24 119(2) . .
C20 C21 C22 122.1(19) . .
C22 C21 C24 119(2) . .
C15 C14 C13 117.4(19) . .
C12 C11 C10 126(2) . .
C7 C2 C3 117.9(16) . .
C7 C2 C1 123(2) . .
C1 C2 C3 119.0(19) . .
O46 C1 C2 118.5(17) . .
O45 C1 O46 121.3(15) . .
O45 C1 C2 119.9(18) . .
C11 C12 C13 119(3) . .

loop_
_geom_bond_atom_site_label_1
_geom_bond_atom_site_label_2
_geom_bond_distance
_geom_bond_site_symmetry_2
Mo11 Mo12 3.175(2) .
Mo11 O36 2.018(10) .
Mo11 O37 1.992(10) .
Mo11 O38 1.721(12) .
Mo11 O33 1.806(11) .
Mo11 O32 1.825(12) .
Mo7 Mo3 2.609(2) .
Mo7 O25 1.954(10) .
Mo7 O14 1.958(11) .
Mo7 O23 1.894(11) .
Mo7 O33 2.068(11) .
Mo7 O22 1.663(12) .
Mo1 Mo2 3.176(2) .
Mo1 O6 1.990(9) .
Mo1 O8 1.820(13) .
Mo1 O9 1.978(14) .
Mo1 O5 1.775(14) .
Mo1 O11 1.685(12) .
Mo4 Mo8 2.6178(19) .
Mo4 O26 1.926(12) .
Mo4 O15 1.937(10) .
Mo4 O40 2.069(12) .
Mo4 O7 2.022(10) .
Mo4 O16 1.689(12) .
Mo2 O6 1.953(10) .
Mo2 O7 1.778(11) .
Mo2 O9 2.013(11) .
Mo2 O12 1.671(12) .
Mo2 O10 1.869(12) .
Mo12 O36 1.962(9) .
Mo12 O37 2.013(11) .
Mo12 O35 1.806(12) .
Mo12 O39 1.693(12) .
Mo12 O34 1.820(11) .
Mo8 O26 1.955(12) .
Mo8 O15 1.943(10) .
Mo8 O23 1.992(12) .
Mo8 O24 1.662(12) .
Mo8 O32 2.022(13) .
Mo3 O4 2.517(10) .
Mo3 O25 1.944(10) .
Mo3 O14 1.952(10) .
Mo3 O5 2.050(13) .
Mo3 O17 2.064(12) .
Mo3 O13 1.696(13) .
Mo9 Mo5 2.604(2) .
Mo9 O27 1.935(12) .
Mo9 O35 2.009(11) .
Mo9 O19 1.954(11) .
Mo9 O30 2.017(18) .
Mo9 O29 1.710(15) .
Mo5 O27 1.957(11) .
Mo5 O8 2.006(12) .
Mo5 O19 1.932(16) .
Mo5 O17 2.073(13) .
Mo5 O18 1.712(13) .
Mo6 Mo10 2.614(2) .
Mo6 O28 1.955(11) .
Mo6 O40 2.084(13) .
Mo6 O20 1.954(13) .
Mo6 O10 1.968(12) .
Mo6 O21 1.647(15) .
Zn1 O6 1.996(10) .
Zn1 O14 2.005(11) .
Zn1 O15 1.990(10) .
Zn1 O41 1.907(12) .
Mo10 O28 1.950(14) .
Mo10 O34 1.990(11) .
Mo10 O31 1.650(14) .
Mo10 O20 1.939(13) .
Mo10 O30 2.088(18) .
Zn3 O27 1.969(11) .
Zn3 O25 1.985(10) .
Zn3 O37 1.952(10) .
Zn3 O43 1.916(11) .
Zn4 O36 1.966(9) .
Zn4 O26 1.974(13) .
Zn4 O28 1.975(13) .
Zn4 O48 1.925(12) 8_455
Zn2 O19 1.989(14) .
Zn2 O9 1.960(12) .
Zn2 O20 1.974(14) .
Zn2 O46 1.900(11) 6_576
P1 O4 1.550(9) .
P1 O2 1.564(9) .
P1 O1 1.559(10) .
P1 O3 1.542(10) .
O43 C17 1.29(2) .
O48 Zn4 1.925(12) 8_556
O48 C32 1.23(2) .
N4 N5 1.341(19) .
N4 C9 1.33(2) .
N6 C8 1.30(2) .
N6 C9 1.30(2) .
C8 N5 1.33(2) .
C8 C5 1.441(19) .
O46 Zn2 1.900(11) 6_575
O46 C1 1.31(2) .
O44 C17 1.23(2) .
C15 C10 1.41(2) .
C15 C14 1.40(2) .
O41 C16 1.26(3) .
C5 C4 1.45(3) .
C5 C6 1.39(3) .
C4 C3 1.34(2) .
C9 C10 1.45(3) .
C10 C11 1.37(2) .
N2 C25 1.327(18) .
N2 C24 1.33(2) .
O47 C32 1.24(2) .
C25 C26 1.46(2) .
C25 N1 1.34(2) .
C26 C27 1.43(2) .
C26 C31 1.423(19) .
C30 C29 1.35(2) .
C30 C31 1.39(2) .
C28 C27 1.36(2) .
C28 C29 1.43(2) .
C29 C32 1.45(2) .
C24 N3 1.34(2) .
C24 C21 1.49(2) .
C18 C19 1.41(3) .
C18 C23 1.41(3) .
C18 C17 1.48(2) .
C19 C20 1.39(2) .
C7 C6 1.39(2) .
C7 C2 1.36(3) .
C3 C2 1.43(3) .
C13 C16 1.46(3) .
C13 C14 1.42(3) .
C13 C12 1.41(3) .
C23 C22 1.41(3) .
C16 O42 1.23(3) .
N1 N3 1.355(19) .
C20 C21 1.30(3) .
C22 C21 1.35(3) .
C11 C12 1.30(3) .
C2 C1 1.41(2) .
O45 C1 1.26(2) .
